data_7155794
loop_
_publ_author_name
'Maeda, Chihiro'
'Nagahata, Keiji'
'Ema, Tadashi'

_publ_section_title
;
 Carbazole-based BODIPYs with ethynyl substituents at the boron center:
 solid-state excimer fluorescence in the VIS/NIR region
;
_journal_name_full 'Org. Biomol. Chem.'
_journal_paper_doi 10.1039/C7OB01473B
_journal_year 2017
_chemical_formula_moiety 'C43 H37 B N2 S, C H2 Cl2'
_chemical_formula_sum 'C44 H39 B Cl2 N2 S'
_chemical_formula_weight 709.54
_space_group_crystal_system triclinic
_space_group_IT_number 2
_space_group_name_Hall '-P 1'
_space_group_name_H-M_alt 'P -1'
_symmetry_space_group_name_Hall '-P 1'
_symmetry_space_group_name_H-M 'P -1'
_atom_sites_solution_hydrogens geom
_audit_creation_method SHELXL-2014/7
_audit_update_record
;
2017-03-08 deposited with the CCDC.
2017-08-03 downloaded from the CCDC.
;
_cell_angle_alpha 119.751(18)
_cell_angle_beta 96.382(14)
_cell_angle_gamma 91.1942(13)
_cell_formula_units_Z 2
_cell_length_a 12.213(4)
_cell_length_b 13.215(7)
_cell_length_c 13.236(9)
_cell_measurement_reflns_used 1533
_cell_measurement_temperature 93(2)
_cell_measurement_theta_max 68.1
_cell_measurement_theta_min 31.1
_cell_volume 1836.0(17)
_computing_structure_refinement 'SHELXL-2014/7 (Sheldrick, 2014)'
_diffrn_ambient_temperature 93(2)
_diffrn_detector_area_resol_mean 5.8140
_diffrn_measured_fraction_theta_full 0.962
_diffrn_measured_fraction_theta_max 0.962
_diffrn_measurement_device_type 'Rigaku XtaLAB P200'
_diffrn_measurement_method \w
_diffrn_radiation_type CuK\a
_diffrn_radiation_wavelength 1.54187
_diffrn_reflns_av_R_equivalents 0.0695
_diffrn_reflns_av_unetI/netI 0.0503
_diffrn_reflns_Laue_measured_fraction_full 0.962
_diffrn_reflns_Laue_measured_fraction_max 0.962
_diffrn_reflns_limit_h_max 14
_diffrn_reflns_limit_h_min -14
_diffrn_reflns_limit_k_max 15
_diffrn_reflns_limit_k_min -15
_diffrn_reflns_limit_l_max 15
_diffrn_reflns_limit_l_min -13
_diffrn_reflns_number 22400
_diffrn_reflns_point_group_measured_fraction_full 0.962
_diffrn_reflns_point_group_measured_fraction_max 0.962
_diffrn_reflns_theta_full 62.998
_diffrn_reflns_theta_max 62.998
_diffrn_reflns_theta_min 6.702
_exptl_absorpt_coefficient_mu 2.377
_exptl_absorpt_correction_type multi-scan
_exptl_absorpt_process_details 'REQAB (Rigaku, 1998)'
_exptl_crystal_colour orange
_exptl_crystal_density_diffrn 1.283
_exptl_crystal_description prism
_exptl_crystal_F_000 744
_exptl_crystal_size_max 0.120
_exptl_crystal_size_mid 0.080
_exptl_crystal_size_min 0.020
_exptl_transmission_factor_max 0.954
_exptl_transmission_factor_min 0.796
_refine_diff_density_max 0.529
_refine_diff_density_min -0.649
_refine_diff_density_rms 0.062
_refine_ls_extinction_method none
_refine_ls_goodness_of_fit_ref 1.056
_refine_ls_hydrogen_treatment constr
_refine_ls_matrix_type full
_refine_ls_number_parameters 457
_refine_ls_number_reflns 5715
_refine_ls_number_restraints 0
_refine_ls_restrained_S_all 1.056
_refine_ls_R_factor_all 0.0518
_refine_ls_R_factor_gt 0.0451
_refine_ls_shift/su_max 0.001
_refine_ls_shift/su_mean 0.000
_refine_ls_structure_factor_coef Fsqd
_refine_ls_weighting_details 'w=1/[\s^2^(Fo^2^)+(0.0800P)^2^] where P=(Fo^2^+2Fc^2^)/3'
_refine_ls_weighting_scheme calc
_refine_ls_wR_factor_gt 0.1229
_refine_ls_wR_factor_ref 0.1261
_reflns_Friedel_coverage 0.000
_reflns_number_gt 4762
_reflns_number_total 5715
_reflns_threshold_expression 'I > 2\s(I)'
_cod_data_source_file c7ob01473b2.cif
_cod_data_source_block 161124cm
_cod_database_code 7155794
_shelx_shelxl_version_number 2014/7
_shelx_space_group_comment
;
The symmetry employed for this shelxl refinement is uniquely defined
by the following loop, which should always be used as a source of
symmetry information in preference to the above space-group names.
They are only intended as comments.
;
_shelx_estimated_absorpt_t_min 0.764
_shelx_estimated_absorpt_t_max 0.954

loop_
_space_group_symop_operation_xyz
'x, y, z'
'-x, -y, -z'

loop_
_atom_site_label
_atom_site_type_symbol
_atom_site_fract_x
_atom_site_fract_y
_atom_site_fract_z
_atom_site_U_iso_or_equiv
_atom_site_adp_type
_atom_site_occupancy
_atom_site_site_symmetry_order
_atom_site_calc_flag
_atom_site_refinement_flags_posn
_atom_site_refinement_flags_adp
C1 C 0.94076(16) 0.15210(16) 0.14073(17) 0.0205(4) Uani 1 1 d . .
C2 C 0.84231(17) 0.19863(17) 0.12563(18) 0.0243(5) Uani 1 1 d . .
H1 H 0.7796 0.1922 0.1592 0.029 Uiso 1 1 calc R U
C3 C 0.83928(17) 0.25390(17) 0.06066(19) 0.0271(5) Uani 1 1 d . .
H2 H 0.7733 0.2862 0.0497 0.033 Uiso 1 1 calc R U
C4 C 0.93025(17) 0.26382(17) 0.01045(19) 0.0279(5) Uani 1 1 d . .
H3 H 0.9250 0.3018 -0.0347 0.033 Uiso 1 1 calc R U
C5 C 1.02825(17) 0.21915(16) 0.02543(18) 0.0241(5) Uani 1 1 d . .
H4 H 1.0906 0.2254 -0.0088 0.029 Uiso 1 1 calc R U
C6 C 1.03193(16) 0.16483(16) 0.09248(18) 0.0218(4) Uani 1 1 d . .
S1 S 1.14294(4) 0.10087(4) 0.12563(4) 0.02193(16) Uani 1 1 d . .
C7 C 1.06318(15) 0.05819(16) 0.19917(17) 0.0195(4) Uani 1 1 d . .
C8 C 1.10147(15) -0.00891(16) 0.25141(17) 0.0198(4) Uani 1 1 d . .
C9 C 1.20798(16) -0.04772(16) 0.25130(17) 0.0206(4) Uani 1 1 d . .
H5 H 1.2622 -0.0239 0.2193 0.025 Uiso 1 1 calc R U
C10 C 1.23568(15) -0.12010(16) 0.29688(18) 0.0209(4) Uani 1 1 d . .
C11 C 1.15478(15) -0.15688(16) 0.34167(18) 0.0219(4) Uani 1 1 d . .
H6 H 1.1726 -0.2076 0.3715 0.026 Uiso 1 1 calc R U
C12 C 1.04910(15) -0.12045(16) 0.34312(17) 0.0197(4) Uani 1 1 d . .
C13 C 1.02436(15) -0.04515(15) 0.29842(17) 0.0183(4) Uani 1 1 d . .
C14 C 0.86766(16) -0.08050(16) 0.34903(17) 0.0198(4) Uani 1 1 d . .
C15 C 0.94635(15) -0.14373(16) 0.37583(18) 0.0205(4) Uani 1 1 d . .
C16 C 0.91488(16) -0.21392(16) 0.42070(18) 0.0218(4) Uani 1 1 d . .
H7 H 0.9685 -0.2542 0.4411 0.026 Uiso 1 1 calc R U
C17 C 0.80545(16) -0.22528(17) 0.43572(18) 0.0234(5) Uani 1 1 d . .
C18 C 0.72976(16) -0.16035(17) 0.40847(19) 0.0252(5) Uani 1 1 d . .
H8 H 0.6549 -0.1671 0.4192 0.030 Uiso 1 1 calc R U
C19 C 0.75871(16) -0.08752(17) 0.36697(18) 0.0230(5) Uani 1 1 d . .
H9 H 0.7057 -0.0437 0.3512 0.028 Uiso 1 1 calc R U
C20 C 1.35146(16) -0.16424(17) 0.29589(19) 0.0244(5) Uani 1 1 d . .
C21 C 1.43267(17) -0.1059(2) 0.2565(2) 0.0313(5) Uani 1 1 d . .
H20 H 1.4069 -0.1256 0.1755 0.047 Uiso 1 1 calc R U
H21 H 1.5059 -0.1338 0.2605 0.047 Uiso 1 1 calc R U
H22 H 1.4374 -0.0208 0.3082 0.047 Uiso 1 1 calc R U
C22 C 1.39688(16) -0.13708(19) 0.42014(19) 0.0279(5) Uani 1 1 d . .
H23 H 1.4676 -0.1711 0.4188 0.042 Uiso 1 1 calc R U
H24 H 1.3441 -0.1707 0.4485 0.042 Uiso 1 1 calc R U
H25 H 1.4080 -0.0521 0.4727 0.042 Uiso 1 1 calc R U
C23 C 1.34212(18) -0.29670(19) 0.2119(2) 0.0348(6) Uani 1 1 d . .
H26 H 1.4156 -0.3254 0.2104 0.052 Uiso 1 1 calc R U
H27 H 1.3116 -0.3142 0.1327 0.052 Uiso 1 1 calc R U
H28 H 1.2932 -0.3353 0.2389 0.052 Uiso 1 1 calc R U
C24 C 0.76445(17) -0.31177(18) 0.47213(19) 0.0267(5) Uani 1 1 d . .
C25 C 0.85993(18) -0.34797(19) 0.5293(2) 0.0333(5) Uani 1 1 d . .
H29 H 0.8303 -0.3986 0.5562 0.050 Uiso 1 1 calc R U
H30 H 0.9007 -0.2780 0.5965 0.050 Uiso 1 1 calc R U
H31 H 0.9098 -0.3905 0.4717 0.050 Uiso 1 1 calc R U
C26 C 0.68074(17) -0.25969(19) 0.5584(2) 0.0306(5) Uani 1 1 d . .
H32 H 0.6147 -0.2452 0.5198 0.046 Uiso 1 1 calc R U
H33 H 0.7137 -0.1858 0.6268 0.046 Uiso 1 1 calc R U
H34 H 0.6601 -0.3146 0.5839 0.046 Uiso 1 1 calc R U
C27 C 0.7081(2) -0.42192(19) 0.3620(2) 0.0394(6) Uani 1 1 d . .
H35 H 0.6469 -0.4005 0.3238 0.059 Uiso 1 1 calc R U
H36 H 0.6794 -0.4768 0.3843 0.059 Uiso 1 1 calc R U
H37 H 0.7619 -0.4589 0.3075 0.059 Uiso 1 1 calc R U
C28 C 0.76475(16) -0.01892(16) 0.15097(18) 0.0211(4) Uani 1 1 d . .
C29 C 0.68917(16) -0.07445(16) 0.07361(18) 0.0220(4) Uani 1 1 d . .
C30 C 0.60011(15) -0.13760(16) -0.02067(17) 0.0210(4) Uani 1 1 d . .
C31 C 0.56924(16) -0.10056(17) -0.10070(18) 0.0246(5) Uani 1 1 d . .
H10 H 0.6071 -0.0329 -0.0927 0.030 Uiso 1 1 calc R U
C32 C 0.48370(17) -0.16173(18) -0.19192(19) 0.0280(5) Uani 1 1 d . .
H11 H 0.4628 -0.1358 -0.2460 0.034 Uiso 1 1 calc R U
C33 C 0.42852(17) -0.26081(18) -0.2043(2) 0.0293(5) Uani 1 1 d . .
H12 H 0.3704 -0.3033 -0.2674 0.035 Uiso 1 1 calc R U
C34 C 0.45803(17) -0.29777(18) -0.1248(2) 0.0288(5) Uani 1 1 d . .
H13 H 0.4199 -0.3654 -0.1331 0.035 Uiso 1 1 calc R U
C35 C 0.54294(16) -0.23657(17) -0.03330(19) 0.0250(5) Uani 1 1 d . .
H14 H 0.5625 -0.2621 0.0214 0.030 Uiso 1 1 calc R U
C36 C 0.82388(15) 0.17156(17) 0.35571(18) 0.0213(4) Uani 1 1 d . .
C37 C 0.79402(15) 0.25824(17) 0.43492(18) 0.0214(4) Uani 1 1 d . .
C38 C 0.76102(17) 0.36072(16) 0.53308(18) 0.0237(5) Uani 1 1 d . .
C39 C 0.65190(18) 0.39013(18) 0.5335(2) 0.0288(5) Uani 1 1 d . .
H15 H 0.5980 0.3426 0.4674 0.035 Uiso 1 1 calc R U
C40 C 0.6214(2) 0.48770(19) 0.6291(2) 0.0361(6) Uani 1 1 d . .
H16 H 0.5470 0.5072 0.6281 0.043 Uiso 1 1 calc R U
C41 C 0.6986(2) 0.55688(19) 0.7259(2) 0.0401(6) Uani 1 1 d . .
H17 H 0.6774 0.6239 0.7916 0.048 Uiso 1 1 calc R U
C42 C 0.8065(2) 0.52868(19) 0.7272(2) 0.0372(6) Uani 1 1 d . .
H18 H 0.8596 0.5762 0.7941 0.045 Uiso 1 1 calc R U
C43 C 0.83825(19) 0.43153(17) 0.63148(19) 0.0295(5) Uani 1 1 d . .
H19 H 0.9130 0.4131 0.6329 0.035 Uiso 1 1 calc R U
N1 N 0.95955(13) 0.08960(13) 0.19979(14) 0.0189(4) Uani 1 1 d . .
N2 N 0.91661(12) -0.01998(13) 0.30232(14) 0.0192(4) Uani 1 1 d . .
B1 B 0.86291(18) 0.05537(19) 0.2545(2) 0.0201(5) Uani 1 1 d . .
Cl1 Cl 0.12829(6) 0.44263(6) -0.05042(9) 0.0707(3) Uani 1 1 d . .
Cl2 Cl 0.36298(5) 0.44025(5) -0.07160(6) 0.04267(19) Uani 1 1 d . .
C44 C 0.2338(2) 0.3573(2) -0.1170(2) 0.0407(6) Uani 1 1 d . .
H38 H 0.2154 0.3202 -0.2034 0.049 Uiso 1 1 calc R U
H39 H 0.2390 0.2942 -0.0974 0.049 Uiso 1 1 calc R U

loop_
_atom_site_aniso_label
_atom_site_aniso_U_11
_atom_site_aniso_U_22
_atom_site_aniso_U_33
_atom_site_aniso_U_23
_atom_site_aniso_U_13
_atom_site_aniso_U_12
C1 0.0242(10) 0.0197(9) 0.0174(11) 0.0090(9) 0.0034(9) 0.0009(8)
C2 0.0239(10) 0.0265(10) 0.0245(12) 0.0135(9) 0.0074(9) 0.0045(8)
C3 0.0276(11) 0.0289(10) 0.0299(12) 0.0185(10) 0.0032(10) 0.0072(8)
C4 0.0334(12) 0.0273(10) 0.0275(12) 0.0177(10) 0.0019(10) 0.0011(9)
C5 0.0263(11) 0.0250(10) 0.0226(11) 0.0129(9) 0.0049(9) -0.0008(8)
C6 0.0214(10) 0.0220(9) 0.0210(11) 0.0104(9) 0.0016(9) 0.0012(8)
S1 0.0197(3) 0.0278(3) 0.0245(3) 0.0170(2) 0.0068(2) 0.00305(19)
C7 0.0171(9) 0.0208(9) 0.0198(11) 0.0089(8) 0.0053(8) 0.0011(7)
C8 0.0204(10) 0.0213(9) 0.0171(10) 0.0089(8) 0.0042(8) 0.0011(7)
C9 0.0188(9) 0.0240(9) 0.0202(11) 0.0117(9) 0.0045(8) 0.0006(8)
C10 0.0168(9) 0.0240(9) 0.0217(11) 0.0110(9) 0.0046(8) 0.0025(7)
C11 0.0211(10) 0.0251(10) 0.0221(11) 0.0136(9) 0.0040(9) 0.0037(8)
C12 0.0180(9) 0.0222(9) 0.0193(11) 0.0106(9) 0.0036(8) 0.0015(7)
C13 0.0164(9) 0.0209(9) 0.0161(10) 0.0078(8) 0.0037(8) 0.0010(7)
C14 0.0201(9) 0.0224(9) 0.0179(10) 0.0104(9) 0.0049(8) 0.0015(7)
C15 0.0185(10) 0.0238(10) 0.0200(11) 0.0114(9) 0.0044(8) 0.0022(8)
C16 0.0219(10) 0.0245(10) 0.0221(11) 0.0138(9) 0.0038(9) 0.0034(8)
C17 0.0239(10) 0.0264(10) 0.0229(11) 0.0140(9) 0.0067(9) 0.0027(8)
C18 0.0198(10) 0.0315(11) 0.0286(12) 0.0169(10) 0.0099(9) 0.0028(8)
C19 0.0200(10) 0.0273(10) 0.0256(11) 0.0155(9) 0.0063(9) 0.0050(8)
C20 0.0186(10) 0.0318(11) 0.0287(12) 0.0190(10) 0.0061(9) 0.0065(8)
C21 0.0198(10) 0.0479(13) 0.0377(13) 0.0283(12) 0.0119(10) 0.0109(9)
C22 0.0171(10) 0.0404(12) 0.0349(13) 0.0247(11) 0.0063(9) 0.0048(8)
C23 0.0287(11) 0.0351(12) 0.0397(14) 0.0165(11) 0.0109(11) 0.0130(9)
C24 0.0280(11) 0.0293(10) 0.0268(12) 0.0168(10) 0.0057(9) -0.0011(8)
C25 0.0345(12) 0.0367(12) 0.0419(14) 0.0283(11) 0.0123(11) 0.0043(10)
C26 0.0265(11) 0.0391(12) 0.0366(13) 0.0259(11) 0.0095(10) 0.0022(9)
C27 0.0493(14) 0.0336(12) 0.0352(14) 0.0173(11) 0.0075(12) -0.0086(10)
C28 0.0213(10) 0.0247(10) 0.0230(11) 0.0146(9) 0.0107(9) 0.0078(8)
C29 0.0215(10) 0.0255(10) 0.0237(11) 0.0145(9) 0.0096(9) 0.0068(8)
C30 0.0171(9) 0.0253(10) 0.0193(11) 0.0091(9) 0.0074(8) 0.0079(8)
C31 0.0225(10) 0.0272(10) 0.0266(12) 0.0145(9) 0.0076(9) 0.0055(8)
C32 0.0250(10) 0.0377(11) 0.0241(12) 0.0171(10) 0.0048(9) 0.0094(9)
C33 0.0203(10) 0.0343(11) 0.0247(12) 0.0083(10) 0.0030(9) 0.0042(9)
C34 0.0242(11) 0.0267(10) 0.0324(13) 0.0120(10) 0.0072(10) 0.0006(8)
C35 0.0236(10) 0.0284(10) 0.0249(12) 0.0138(9) 0.0081(9) 0.0059(8)
C36 0.0190(10) 0.0279(11) 0.0227(11) 0.0167(10) 0.0041(9) 0.0022(8)
C37 0.0224(10) 0.0252(10) 0.0233(11) 0.0163(10) 0.0071(9) 0.0043(8)
C38 0.0323(11) 0.0217(10) 0.0234(11) 0.0145(9) 0.0112(9) 0.0064(8)
C39 0.0334(12) 0.0283(11) 0.0301(12) 0.0170(10) 0.0126(10) 0.0076(9)
C40 0.0431(13) 0.0329(12) 0.0430(15) 0.0227(12) 0.0262(12) 0.0171(10)
C41 0.0619(16) 0.0259(11) 0.0359(14) 0.0131(11) 0.0306(13) 0.0137(11)
C42 0.0539(15) 0.0264(11) 0.0271(13) 0.0098(10) 0.0091(12) -0.0013(10)
C43 0.0349(12) 0.0260(10) 0.0307(13) 0.0153(10) 0.0110(10) 0.0046(9)
N1 0.0193(8) 0.0208(8) 0.0173(9) 0.0095(7) 0.0051(7) 0.0029(6)
N2 0.0164(8) 0.0237(8) 0.0202(9) 0.0124(7) 0.0057(7) 0.0033(6)
B1 0.0178(11) 0.0249(11) 0.0227(13) 0.0147(10) 0.0071(10) 0.0046(9)
Cl1 0.0565(4) 0.0493(4) 0.1067(7) 0.0326(4) 0.0445(5) 0.0169(3)
Cl2 0.0426(3) 0.0420(3) 0.0460(4) 0.0254(3) 0.0003(3) -0.0024(3)
C44 0.0396(13) 0.0352(12) 0.0487(16) 0.0205(12) 0.0135(12) 0.0058(10)

loop_
_atom_type_symbol
_atom_type_description
_atom_type_scat_dispersion_real
_atom_type_scat_dispersion_imag
_atom_type_scat_source
C C 0.0181 0.0091 'International Tables Vol C Tables 4.2.6.8 and 6.1.1.4'
H H 0.0000 0.0000 'International Tables Vol C Tables 4.2.6.8 and 6.1.1.4'
B B 0.0090 0.0039 'International Tables Vol C Tables 4.2.6.8 and 6.1.1.4'
N N 0.0311 0.0180 'International Tables Vol C Tables 4.2.6.8 and 6.1.1.4'
S S 0.3331 0.5567 'International Tables Vol C Tables 4.2.6.8 and 6.1.1.4'
Cl Cl 0.3639 0.7018 'International Tables Vol C Tables 4.2.6.8 and 6.1.1.4'

loop_
_geom_angle_atom_site_label_1
_geom_angle_atom_site_label_2
_geom_angle_atom_site_label_3
_geom_angle
C6 C1 N1 113.39(16)
C6 C1 C2 119.75(18)
N1 C1 C2 126.84(19)
C3 C2 C1 118.0(2)
C3 C2 H1 121.0
C1 C2 H1 121.0
C2 C3 C4 121.82(19)
C2 C3 H2 119.1
C4 C3 H2 119.1
C5 C4 C3 120.85(19)
C5 C4 H3 119.6
C3 C4 H3 119.6
C4 C5 C6 117.4(2)
C4 C5 H4 121.3
C6 C5 H4 121.3
C5 C6 C1 122.20(18)
C5 C6 S1 127.47(17)
C1 C6 S1 110.30(14)
C7 S1 C6 90.27(10)
N1 C7 C8 122.36(18)
N1 C7 S1 114.12(14)
C8 C7 S1 123.47(15)
C13 C8 C9 117.86(17)
C13 C8 C7 116.49(17)
C9 C8 C7 125.48(19)
C10 C9 C8 121.56(19)
C10 C9 H5 119.2
C8 C9 H5 119.2
C9 C10 C11 118.96(18)
C9 C10 C20 122.00(18)
C11 C10 C20 119.01(17)
C12 C11 C10 121.01(18)
C12 C11 H6 119.5
C10 C11 H6 119.5
C11 C12 C13 118.59(18)
C11 C12 C15 136.25(18)
C13 C12 C15 105.09(16)
N2 C13 C8 126.12(17)
N2 C13 C12 111.80(17)
C8 C13 C12 121.99(17)
C19 C14 N2 129.39(17)
C19 C14 C15 120.55(18)
N2 C14 C15 110.03(17)
C16 C15 C14 120.13(18)
C16 C15 C12 133.53(17)
C14 C15 C12 106.30(16)
C17 C16 C15 120.29(17)
C17 C16 H7 119.9
C15 C16 H7 119.9
C16 C17 C18 117.74(18)
C16 C17 C24 122.09(17)
C18 C17 C24 120.03(18)
C19 C18 C17 123.46(19)
C19 C18 H8 118.3
C17 C18 H8 118.3
C18 C19 C14 117.77(18)
C18 C19 H9 121.1
C14 C19 H9 121.1
C21 C20 C22 108.25(17)
C21 C20 C23 108.89(19)
C22 C20 C23 109.48(17)
C21 C20 C10 112.15(16)
C22 C20 C10 109.07(17)
C23 C20 C10 108.96(16)
C20 C21 H20 109.5
C20 C21 H21 109.5
H20 C21 H21 109.5
C20 C21 H22 109.5
H20 C21 H22 109.5
H21 C21 H22 109.5
C20 C22 H23 109.5
C20 C22 H24 109.5
H23 C22 H24 109.5
C20 C22 H25 109.5
H23 C22 H25 109.5
H24 C22 H25 109.5
C20 C23 H26 109.5
C20 C23 H27 109.5
H26 C23 H27 109.5
C20 C23 H28 109.5
H26 C23 H28 109.5
H27 C23 H28 109.5
C26 C24 C25 108.29(19)
C26 C24 C27 108.42(18)
C25 C24 C27 108.19(19)
C26 C24 C17 111.47(18)
C25 C24 C17 111.76(17)
C27 C24 C17 108.61(18)
C24 C25 H29 109.5
C24 C25 H30 109.5
H29 C25 H30 109.5
C24 C25 H31 109.5
H29 C25 H31 109.5
H30 C25 H31 109.5
C24 C26 H32 109.5
C24 C26 H33 109.5
H32 C26 H33 109.5
C24 C26 H34 109.5
H32 C26 H34 109.5
H33 C26 H34 109.5
C24 C27 H35 109.5
C24 C27 H36 109.5
H35 C27 H36 109.5
C24 C27 H37 109.5
H35 C27 H37 109.5
H36 C27 H37 109.5
C29 C28 B1 179.0(2)
C28 C29 C30 177.6(2)
C31 C30 C35 118.93(18)
C31 C30 C29 120.41(17)
C35 C30 C29 120.66(18)
C32 C31 C30 120.42(19)
C32 C31 H10 119.8
C30 C31 H10 119.8
C31 C32 C33 120.04(19)
C31 C32 H11 120.0
C33 C32 H11 120.0
C34 C33 C32 119.96(19)
C34 C33 H12 120.0
C32 C33 H12 120.0
C33 C34 C35 120.17(19)
C33 C34 H13 119.9
C35 C34 H13 119.9
C34 C35 C30 120.47(19)
C34 C35 H14 119.8
C30 C35 H14 119.8
C37 C36 B1 177.9(2)
C36 C37 C38 177.55(19)
C43 C38 C39 118.5(2)
C43 C38 C37 119.99(19)
C39 C38 C37 121.47(18)
C40 C39 C38 120.7(2)
C40 C39 H15 119.7
C38 C39 H15 119.7
C41 C40 C39 120.2(2)
C41 C40 H16 119.9
C39 C40 H16 119.9
C40 C41 C42 119.9(2)
C40 C41 H17 120.1
C42 C41 H17 120.1
C41 C42 C43 120.4(2)
C41 C42 H18 119.8
C43 C42 H18 119.8
C42 C43 C38 120.3(2)
C42 C43 H19 119.9
C38 C43 H19 119.9
C7 N1 C1 111.89(17)
C7 N1 B1 125.77(15)
C1 N1 B1 122.26(15)
C13 N2 C14 106.77(15)
C13 N2 B1 124.18(16)
C14 N2 B1 128.93(16)
N2 B1 C36 111.79(18)
N2 B1 C28 110.80(16)
C36 B1 C28 111.91(16)
N2 B1 N1 105.01(15)
C36 B1 N1 109.02(16)
C28 B1 N1 107.99(17)
Cl1 C44 Cl2 112.11(14)
Cl1 C44 H38 109.2
Cl2 C44 H38 109.2
Cl1 C44 H39 109.2
Cl2 C44 H39 109.2
H38 C44 H39 107.9

loop_
_geom_bond_atom_site_label_1
_geom_bond_atom_site_label_2
_geom_bond_distance
C1 C6 1.390(3)
C1 N1 1.398(3)
C1 C2 1.401(3)
C2 C3 1.375(3)
C2 H1 0.9500
C3 C4 1.392(3)
C3 H2 0.9500
C4 C5 1.383(3)
C4 H3 0.9500
C5 C6 1.389(3)
C5 H4 0.9500
C6 S1 1.7403(19)
S1 C7 1.717(2)
C7 N1 1.340(2)
C7 C8 1.427(3)
C8 C13 1.382(3)
C8 C9 1.408(3)
C9 C10 1.391(3)
C9 H5 0.9500
C10 C11 1.400(3)
C10 C20 1.540(3)
C11 C12 1.386(3)
C11 H6 0.9500
C12 C13 1.410(3)
C12 C15 1.447(3)
C13 N2 1.364(3)
C14 C19 1.387(3)
C14 N2 1.390(3)
C14 C15 1.414(3)
C15 C16 1.394(3)
C16 C17 1.389(3)
C16 H7 0.9500
C17 C18 1.410(3)
C17 C24 1.538(3)
C18 C19 1.381(3)
C18 H8 0.9500
C19 H9 0.9500
C20 C21 1.527(3)
C20 C22 1.531(3)
C20 C23 1.531(3)
C21 H20 0.9800
C21 H21 0.9800
C21 H22 0.9800
C22 H23 0.9800
C22 H24 0.9800
C22 H25 0.9800
C23 H26 0.9800
C23 H27 0.9800
C23 H28 0.9800
C24 C26 1.527(3)
C24 C25 1.532(3)
C24 C27 1.532(3)
C25 H29 0.9800
C25 H30 0.9800
C25 H31 0.9800
C26 H32 0.9800
C26 H33 0.9800
C26 H34 0.9800
C27 H35 0.9800
C27 H36 0.9800
C27 H37 0.9800
C28 C29 1.206(3)
C28 B1 1.590(3)
C29 C30 1.436(3)
C30 C31 1.392(3)
C30 C35 1.395(3)
C31 C32 1.385(3)
C31 H10 0.9500
C32 C33 1.386(3)
C32 H11 0.9500
C33 C34 1.381(3)
C33 H12 0.9500
C34 C35 1.382(3)
C34 H13 0.9500
C35 H14 0.9500
C36 C37 1.206(3)
C36 B1 1.585(3)
C37 C38 1.441(3)
C38 C43 1.394(3)
C38 C39 1.396(3)
C39 C40 1.381(3)
C39 H15 0.9500
C40 C41 1.377(4)
C40 H16 0.9500
C41 C42 1.378(4)
C41 H17 0.9500
C42 C43 1.385(3)
C42 H18 0.9500
C43 H19 0.9500
N1 B1 1.617(3)
N2 B1 1.544(3)
Cl1 C44 1.742(3)
Cl2 C44 1.765(2)
C44 H38 0.9900
C44 H39 0.9900

loop_
_geom_torsion_atom_site_label_1
_geom_torsion_atom_site_label_2
_geom_torsion_atom_site_label_3
_geom_torsion_atom_site_label_4
_geom_torsion
C6 C1 C2 C3 1.3(3)
N1 C1 C2 C3 -177.64(18)
C1 C2 C3 C4 0.2(3)
C2 C3 C4 C5 -0.7(3)
C3 C4 C5 C6 -0.2(3)
C4 C5 C6 C1 1.7(3)
C4 C5 C6 S1 179.84(15)
N1 C1 C6 C5 176.75(17)
C2 C1 C6 C5 -2.3(3)
N1 C1 C6 S1 -1.6(2)
C2 C1 C6 S1 179.31(15)
C5 C6 S1 C7 -177.29(19)
C1 C6 S1 C7 1.01(15)
C6 S1 C7 N1 -0.14(15)
C6 S1 C7 C8 177.48(17)
N1 C7 C8 C13 3.0(3)
S1 C7 C8 C13 -174.45(14)
N1 C7 C8 C9 178.16(18)
S1 C7 C8 C9 0.7(3)
C13 C8 C9 C10 -0.1(3)
C7 C8 C9 C10 -175.19(18)
C8 C9 C10 C11 1.3(3)
C8 C9 C10 C20 179.26(17)
C9 C10 C11 C12 -1.3(3)
C20 C10 C11 C12 -179.28(18)
C10 C11 C12 C13 0.0(3)
C10 C11 C12 C15 176.4(2)
C9 C8 C13 N2 -177.53(18)
C7 C8 C13 N2 -2.0(3)
C9 C8 C13 C12 -1.3(3)
C7 C8 C13 C12 174.29(17)
C11 C12 C13 N2 178.07(17)
C15 C12 C13 N2 0.6(2)
C11 C12 C13 C8 1.3(3)
C15 C12 C13 C8 -176.11(17)
C19 C14 C15 C16 0.0(3)
N2 C14 C15 C16 -178.14(17)
C19 C14 C15 C12 177.97(18)
N2 C14 C15 C12 -0.2(2)
C11 C12 C15 C16 0.6(4)
C13 C12 C15 C16 177.3(2)
C11 C12 C15 C14 -177.0(2)
C13 C12 C15 C14 -0.3(2)
C14 C15 C16 C17 2.1(3)
C12 C15 C16 C17 -175.2(2)
C15 C16 C17 C18 -2.4(3)
C15 C16 C17 C24 173.25(19)
C16 C17 C18 C19 0.6(3)
C24 C17 C18 C19 -175.13(19)
C17 C18 C19 C14 1.5(3)
N2 C14 C19 C18 176.00(19)
C15 C14 C19 C18 -1.7(3)
C9 C10 C20 C21 8.1(3)
C11 C10 C20 C21 -173.95(18)
C9 C10 C20 C22 128.0(2)
C11 C10 C20 C22 -54.0(2)
C9 C10 C20 C23 -112.5(2)
C11 C10 C20 C23 65.4(2)
C16 C17 C24 C26 141.2(2)
C18 C17 C24 C26 -43.2(3)
C16 C17 C24 C25 19.9(3)
C18 C17 C24 C25 -164.6(2)
C16 C17 C24 C27 -99.4(2)
C18 C17 C24 C27 76.1(3)
C35 C30 C31 C32 -0.5(3)
C29 C30 C31 C32 179.71(19)
C30 C31 C32 C33 -0.3(3)
C31 C32 C33 C34 0.7(3)
C32 C33 C34 C35 -0.4(3)
C33 C34 C35 C30 -0.5(3)
C31 C30 C35 C34 0.9(3)
C29 C30 C35 C34 -179.34(19)
C43 C38 C39 C40 0.4(3)
C37 C38 C39 C40 179.03(19)
C38 C39 C40 C41 -0.5(3)
C39 C40 C41 C42 0.1(3)
C40 C41 C42 C43 0.4(3)
C41 C42 C43 C38 -0.4(3)
C39 C38 C43 C42 0.1(3)
C37 C38 C43 C42 -178.57(19)
C8 C7 N1 C1 -178.42(17)
S1 C7 N1 C1 -0.8(2)
C8 C7 N1 B1 -1.7(3)
S1 C7 N1 B1 175.94(14)
C6 C1 N1 C7 1.6(2)
C2 C1 N1 C7 -179.46(18)
C6 C1 N1 B1 -175.27(16)
C2 C1 N1 B1 3.7(3)
C8 C13 N2 C14 175.83(18)
C12 C13 N2 C14 -0.7(2)
C8 C13 N2 B1 -0.4(3)
C12 C13 N2 B1 -177.03(17)
C19 C14 N2 C13 -177.4(2)
C15 C14 N2 C13 0.6(2)
C19 C14 N2 B1 -1.3(3)
C15 C14 N2 B1 176.60(18)
C13 N2 B1 C36 -116.5(2)
C14 N2 B1 C36 68.1(2)
C13 N2 B1 C28 117.96(19)
C14 N2 B1 C28 -57.5(3)
C13 N2 B1 N1 1.6(2)
C14 N2 B1 N1 -173.81(16)
C7 N1 B1 N2 -0.6(2)
C1 N1 B1 N2 175.84(16)
C7 N1 B1 C36 119.37(19)
C1 N1 B1 C36 -64.2(2)
C7 N1 B1 C28 -118.83(19)
C1 N1 B1 C28 57.6(2)
